data_2226974
loop_
_publ_author_name
'Cheon, Sanghun'
'Yang, Hojin'
'Park, Ki-Min'
'Kim, Tae Ho'
'Kim, Jineun'

_publ_section_title
;
 Phosmet: <i>O,O</i>-dimethyl <i>S</i>-phthalimidomethyl
 phosphorodithioate
;
_journal_coeditor_code JH2189
_journal_issue 8
_journal_name_full 'Acta Crystallographica Section E'
_journal_page_first o2137
_journal_paper_doi 10.1107/S1600536810029338
_journal_volume 66
_journal_year 2010
_chemical_formula_iupac 'C11 H12 N O4 P S2'
_chemical_formula_moiety 'C11 H12 N O4 P S2'
_chemical_formula_sum 'C11 H12 N O4 P S2'
_chemical_formula_weight 317.31
_chemical_name_systematic
;
<i>O,O</i>-Dimethyl <i>S</i>-phthalimidomethyl phosphorodithioate
;
_space_group_IT_number 2
_symmetry_cell_setting triclinic
_symmetry_space_group_name_Hall '-P 1'
_symmetry_space_group_name_H-M 'P -1'
_atom_sites_solution_hydrogens geom
_atom_sites_solution_primary direct
_atom_sites_solution_secondary difmap
_audit_creation_method SHELXTL
_cell_angle_alpha 85.253(10)
_cell_angle_beta 81.478(10)
_cell_angle_gamma 83.961(9)
_cell_formula_units_Z 2
_cell_length_a 8.3428(18)
_cell_length_b 8.6014(19)
_cell_length_c 10.218(2)
_cell_measurement_reflns_used 9755
_cell_measurement_temperature 173(2)
_cell_measurement_theta_max 28.49
_cell_measurement_theta_min 2.39
_cell_volume 719.4(3)
_computing_cell_refinement 'SAINT (Bruker, 2006)'
_computing_data_collection 'APEX2 (Bruker, 2006)'
_computing_data_reduction 'SAINT (Bruker, 2006)'
_computing_molecular_graphics 'SHELXTL (Sheldrick, 2008) and DIAMOND (Brandenburg, 1998)'
_computing_publication_material 'SHELXTL (Sheldrick, 2008)'
_computing_structure_refinement 'SHELXTL (Sheldrick, 2008)'
_computing_structure_solution 'SHELXTL (Sheldrick, 2008)'
_diffrn_ambient_temperature 173(2)
_diffrn_measured_fraction_theta_full 0.990
_diffrn_measured_fraction_theta_max 0.990
_diffrn_measurement_device_type 'Bruker APEXII CCD'
_diffrn_measurement_method '\f and \w scans'
_diffrn_radiation_monochromator graphite
_diffrn_radiation_source 'fine-focus sealed tube'
_diffrn_radiation_type MoK\a
_diffrn_radiation_wavelength 0.71073
_diffrn_reflns_av_R_equivalents 0.0248
_diffrn_reflns_av_sigmaI/netI 0.0204
_diffrn_reflns_limit_h_max 11
_diffrn_reflns_limit_h_min -11
_diffrn_reflns_limit_k_max 11
_diffrn_reflns_limit_k_min -11
_diffrn_reflns_limit_l_max 13
_diffrn_reflns_limit_l_min -13
_diffrn_reflns_number 13076
_diffrn_reflns_theta_full 28.51
_diffrn_reflns_theta_max 28.51
_diffrn_reflns_theta_min 2.02
_exptl_absorpt_coefficient_mu 0.489
_exptl_absorpt_correction_T_max 0.9303
_exptl_absorpt_correction_T_min 0.8713
_exptl_absorpt_correction_type multi-scan
_exptl_absorpt_process_details '(SADABS; Sheldrick, 1996)'
_exptl_crystal_colour colourless
_exptl_crystal_density_diffrn 1.465
_exptl_crystal_density_method 'not measured'
_exptl_crystal_description block
_exptl_crystal_F_000 328
_exptl_crystal_size_max 0.29
_exptl_crystal_size_mid 0.25
_exptl_crystal_size_min 0.15
_refine_diff_density_max 0.342
_refine_diff_density_min -0.437
_refine_ls_extinction_method none
_refine_ls_goodness_of_fit_ref 1.039
_refine_ls_hydrogen_treatment constr
_refine_ls_matrix_type full
_refine_ls_number_parameters 174
_refine_ls_number_reflns 3613
_refine_ls_number_restraints 0
_refine_ls_restrained_S_all 1.039
_refine_ls_R_factor_all 0.0322
_refine_ls_R_factor_gt 0.0307
_refine_ls_shift/su_max 0.000
_refine_ls_shift/su_mean 0.001
_refine_ls_structure_factor_coef Fsqd
_refine_ls_weighting_details 'calc w=1/[\s^2^(Fo^2^)+(0.0575P)^2^+0.2633P] where P=(Fo^2^+2Fc^2^)/3'
_refine_ls_weighting_scheme calc
_refine_ls_wR_factor_gt 0.0934
_refine_ls_wR_factor_ref 0.0953
_reflns_number_gt 3404
_reflns_number_total 3613
_reflns_threshold_expression I>2\s(I)
_cod_data_source_file jh2189.cif
_cod_data_source_block I
_cod_database_code 2226974
_cod_database_fobs_code 2226974

loop_
_symmetry_equiv_pos_as_xyz
'x, y, z'
'-x, -y, -z'

loop_
_atom_site_type_symbol
_atom_site_label
_atom_site_fract_x
_atom_site_fract_y
_atom_site_fract_z
_atom_site_U_iso_or_equiv
_atom_site_adp_type
_atom_site_calc_flag
_atom_site_refinement_flags
_atom_site_occupancy
_atom_site_disorder_assembly
_atom_site_disorder_group
S S1 0.09888(5) 0.15933(5) 0.28102(5) 0.03924(12) Uani d . 1 . .
S S2 0.43827(4) 0.15124(4) 0.39691(3) 0.02668(10) Uani d . 1 . .
P P1 0.32713(4) 0.16877(4) 0.22735(3) 0.02349(10) Uani d . 1 . .
O O1 0.41933(14) 0.04388(11) 0.13285(10) 0.0328(2) Uani d . 1 . .
O O2 0.38169(14) 0.31782(11) 0.13866(10) 0.0306(2) Uani d . 1 . .
O O3 0.75419(15) 0.31462(15) 0.07640(10) 0.0384(3) Uani d . 1 . .
O O4 0.72161(16) 0.33782(15) 0.52567(10) 0.0419(3) Uani d . 1 . .
N N1 0.71376(14) 0.29623(13) 0.30631(11) 0.0258(2) Uani d . 1 . .
C C1 0.4028(2) -0.12177(17) 0.16526(19) 0.0450(4) Uani d . 1 . .
H H1A 0.4367 -0.1523 0.2523 0.067 Uiso calc R 1 . .
H H1B 0.4716 -0.1830 0.0979 0.067 Uiso calc R 1 . .
H H1C 0.2889 -0.1418 0.1674 0.067 Uiso calc R 1 . .
C C2 0.3344(2) 0.47159(17) 0.18799(18) 0.0412(4) Uani d . 1 . .
H H2A 0.2154 0.4890 0.2049 0.062 Uiso calc R 1 . .
H H2B 0.3767 0.5518 0.1218 0.062 Uiso calc R 1 . .
H H2C 0.3791 0.4780 0.2706 0.062 Uiso calc R 1 . .
C C3 0.65366(16) 0.14476(16) 0.32840(14) 0.0273(3) Uani d . 1 . .
H H3A 0.7178 0.0791 0.3900 0.033 Uiso calc R 1 . .
H H3B 0.6704 0.0942 0.2432 0.033 Uiso calc R 1 . .
C C4 0.76056(16) 0.36963(16) 0.18021(13) 0.0271(3) Uani d . 1 . .
C C5 0.82125(17) 0.51897(16) 0.20613(14) 0.0286(3) Uani d . 1 . .
C C6 0.8801(2) 0.63735(19) 0.11828(17) 0.0377(3) Uani d . 1 . .
H H6 0.8815 0.6351 0.0253 0.045 Uiso calc R 1 . .
C C7 0.9376(2) 0.76105(19) 0.1734(2) 0.0453(4) Uani d . 1 . .
H H7 0.9779 0.8456 0.1165 0.054 Uiso calc R 1 . .
C C8 0.9370(2) 0.76272(19) 0.3089(2) 0.0446(4) Uani d . 1 . .
H H8 0.9788 0.8474 0.3428 0.053 Uiso calc R 1 . .
C C9 0.8763(2) 0.64295(19) 0.39698(17) 0.0380(3) Uani d . 1 . .
H H9 0.8758 0.6442 0.4899 0.046 Uiso calc R 1 . .
C C10 0.81732(17) 0.52298(17) 0.34284(14) 0.0290(3) Uani d . 1 . .
C C11 0.74723(17) 0.38001(17) 0.40935(13) 0.0286(3) Uani d . 1 . .

loop_
_atom_site_aniso_label
_atom_site_aniso_U_11
_atom_site_aniso_U_22
_atom_site_aniso_U_33
_atom_site_aniso_U_12
_atom_site_aniso_U_13
_atom_site_aniso_U_23
S1 0.02281(18) 0.0388(2) 0.0582(3) -0.00383(14) -0.00798(16) -0.01070(17)
S2 0.02212(17) 0.03314(18) 0.02380(16) -0.00471(12) -0.00268(11) 0.00543(12)
P1 0.02404(18) 0.01980(16) 0.02735(17) -0.00243(12) -0.00559(12) -0.00190(12)
O1 0.0399(6) 0.0230(5) 0.0348(5) -0.0046(4) 0.0011(4) -0.0068(4)
O2 0.0425(6) 0.0219(4) 0.0278(5) -0.0033(4) -0.0083(4) 0.0022(3)
O3 0.0422(6) 0.0503(6) 0.0252(5) -0.0161(5) -0.0042(4) -0.0026(4)
O4 0.0488(7) 0.0529(7) 0.0246(5) -0.0133(5) -0.0027(4) -0.0001(5)
N1 0.0242(5) 0.0295(5) 0.0237(5) -0.0068(4) -0.0021(4) 0.0008(4)
C1 0.0568(11) 0.0217(6) 0.0540(10) -0.0065(7) 0.0052(8) -0.0085(6)
C2 0.0593(11) 0.0198(6) 0.0460(9) -0.0006(6) -0.0155(7) -0.0001(6)
C3 0.0209(6) 0.0269(6) 0.0331(7) -0.0025(5) -0.0031(5) 0.0027(5)
C4 0.0217(6) 0.0339(6) 0.0255(6) -0.0062(5) -0.0031(5) 0.0026(5)
C5 0.0233(6) 0.0297(6) 0.0321(7) -0.0039(5) -0.0022(5) 0.0014(5)
C6 0.0334(8) 0.0370(7) 0.0407(8) -0.0067(6) -0.0020(6) 0.0080(6)
C7 0.0356(8) 0.0301(7) 0.0672(11) -0.0081(6) 0.0004(8) 0.0072(7)
C8 0.0343(8) 0.0304(7) 0.0693(12) -0.0063(6) -0.0008(7) -0.0130(7)
C9 0.0327(8) 0.0365(7) 0.0456(8) -0.0039(6) -0.0010(6) -0.0141(6)
C10 0.0236(6) 0.0296(6) 0.0334(7) -0.0033(5) -0.0006(5) -0.0042(5)
C11 0.0249(6) 0.0336(7) 0.0270(6) -0.0039(5) -0.0016(5) -0.0023(5)

loop_
_atom_type_symbol
_atom_type_description
_atom_type_scat_dispersion_real
_atom_type_scat_dispersion_imag
_atom_type_scat_source
C C 0.0033 0.0016 'International Tables Vol C Tables 4.2.6.8 and 6.1.1.4'
H H 0.0000 0.0000 'International Tables Vol C Tables 4.2.6.8 and 6.1.1.4'
N N 0.0061 0.0033 'International Tables Vol C Tables 4.2.6.8 and 6.1.1.4'
O O 0.0106 0.0060 'International Tables Vol C Tables 4.2.6.8 and 6.1.1.4'
P P 0.1023 0.0942 'International Tables Vol C Tables 4.2.6.8 and 6.1.1.4'
S S 0.1246 0.1234 'International Tables Vol C Tables 4.2.6.8 and 6.1.1.4'

loop_
_geom_angle_atom_site_label_1
_geom_angle_atom_site_label_2
_geom_angle_atom_site_label_3
_geom_angle_site_symmetry_1
_geom_angle_site_symmetry_3
_geom_angle
_geom_angle_publ_flag
C3 S2 P1 . . 102.12(5) ?
O1 P1 O2 . . 96.75(6) ?
O1 P1 S1 . . 118.01(5) ?
O2 P1 S1 . . 117.12(5) ?
O1 P1 S2 . . 107.80(5) ?
O2 P1 S2 . . 108.52(4) ?
S1 P1 S2 . . 107.86(3) ?
C1 O1 P1 . . 120.26(10) ?
C2 O2 P1 . . 119.12(10) ?
C11 N1 C4 . . 112.65(11) ?
C11 N1 C3 . . 122.77(11) ?
C4 N1 C3 . . 124.30(12) ?
O1 C1 H1A . . 109.5 ?
O1 C1 H1B . . 109.5 ?
H1A C1 H1B . . 109.5 ?
O1 C1 H1C . . 109.5 ?
H1A C1 H1C . . 109.5 ?
H1B C1 H1C . . 109.5 ?
O2 C2 H2A . . 109.5 ?
O2 C2 H2B . . 109.5 ?
H2A C2 H2B . . 109.5 ?
O2 C2 H2C . . 109.5 ?
H2A C2 H2C . . 109.5 ?
H2B C2 H2C . . 109.5 ?
N1 C3 S2 . . 113.49(9) ?
N1 C3 H3A . . 108.9 ?
S2 C3 H3A . . 108.9 ?
N1 C3 H3B . . 108.9 ?
S2 C3 H3B . . 108.9 ?
H3A C3 H3B . . 107.7 ?
O3 C4 N1 . . 124.76(13) ?
O3 C4 C5 . . 129.98(13) ?
N1 C4 C5 . . 105.23(11) ?
C6 C5 C10 . . 121.80(14) ?
C6 C5 C4 . . 129.95(14) ?
C10 C5 C4 . . 108.20(12) ?
C5 C6 C7 . . 116.55(16) ?
C5 C6 H6 . . 121.7 ?
C7 C6 H6 . . 121.7 ?
C8 C7 C6 . . 121.44(15) ?
C8 C7 H7 . . 119.3 ?
C6 C7 H7 . . 119.3 ?
C7 C8 C9 . . 121.56(15) ?
C7 C8 H8 . . 119.2 ?
C9 C8 H8 . . 119.2 ?
C10 C9 C8 . . 116.89(16) ?
C10 C9 H9 . . 121.6 ?
C8 C9 H9 . . 121.6 ?
C9 C10 C5 . . 121.73(14) ?
C9 C10 C11 . . 129.60(14) ?
C5 C10 C11 . . 108.65(12) ?
O4 C11 N1 . . 124.50(14) ?
O4 C11 C10 . . 130.34(14) ?
N1 C11 C10 . . 105.15(11) ?

loop_
_geom_bond_atom_site_label_1
_geom_bond_atom_site_label_2
_geom_bond_site_symmetry_2
_geom_bond_distance
_geom_bond_publ_flag
S1 P1 . 1.9103(6) ?
S2 C3 . 1.8261(14) ?
S2 P1 . 2.0706(6) ?
P1 O1 . 1.5671(10) ?
P1 O2 . 1.5749(10) ?
O1 C1 . 1.4520(18) ?
O2 C2 . 1.4494(17) ?
O3 C4 . 1.2070(18) ?
O4 C11 . 1.2081(18) ?
N1 C11 . 1.4003(18) ?
N1 C4 . 1.4069(17) ?
N1 C3 . 1.4335(17) ?
C1 H1A . 0.9800 ?
C1 H1B . 0.9800 ?
C1 H1C . 0.9800 ?
C2 H2A . 0.9800 ?
C2 H2B . 0.9800 ?
C2 H2C . 0.9800 ?
C3 H3A . 0.9900 ?
C3 H3B . 0.9900 ?
C4 C5 . 1.4864(19) ?
C5 C6 . 1.381(2) ?
C5 C10 . 1.396(2) ?
C6 C7 . 1.402(2) ?
C6 H6 . 0.9500 ?
C7 C8 . 1.386(3) ?
C7 H7 . 0.9500 ?
C8 C9 . 1.396(2) ?
C8 H8 . 0.9500 ?
C9 C10 . 1.377(2) ?
C9 H9 . 0.9500 ?
C10 C11 . 1.4870(19) ?

loop_
_geom_hbond_atom_site_label_D
_geom_hbond_atom_site_label_H
_geom_hbond_atom_site_label_A
_geom_hbond_site_symmetry_A
_geom_hbond_distance_DH
_geom_hbond_distance_HA
_geom_hbond_distance_DA
_geom_hbond_angle_DHA
C2 H2B O3 2_665 0.98 2.57 3.272(2) 128
C2 H2C O4 2_666 0.98 2.70 3.420(2) 130

loop_
_geom_torsion_atom_site_label_1
_geom_torsion_atom_site_label_2
_geom_torsion_atom_site_label_3
_geom_torsion_atom_site_label_4
_geom_torsion_site_symmetry_1
_geom_torsion_site_symmetry_2
_geom_torsion_site_symmetry_3
_geom_torsion_site_symmetry_4
_geom_torsion
_geom_torsion_publ_flag
C3 S2 P1 O1 . . . . 46.79(6) ?
C3 S2 P1 O2 . . . . -56.96(6) ?
C3 S2 P1 S1 . . . . 175.23(5) ?
O2 P1 O1 C1 . . . . -176.64(13) ?
S1 P1 O1 C1 . . . . -50.98(14) ?
S2 P1 O1 C1 . . . . 71.40(13) ?
O1 P1 O2 C2 . . . . -176.16(12) ?
S1 P1 O2 C2 . . . . 57.54(12) ?
S2 P1 O2 C2 . . . . -64.80(12) ?
C11 N1 C3 S2 . . . . 75.68(15) ?
C4 N1 C3 S2 . . . . -110.89(13) ?
P1 S2 C3 N1 . . . . 90.77(10) ?
C11 N1 C4 O3 . . . . 174.74(14) ?
C3 N1 C4 O3 . . . . 0.7(2) ?
C11 N1 C4 C5 . . . . -3.36(15) ?
C3 N1 C4 C5 . . . . -177.37(12) ?
O3 C4 C5 C6 . . . . 3.1(3) ?
N1 C4 C5 C6 . . . . -178.98(15) ?
O3 C4 C5 C10 . . . . -174.42(15) ?
N1 C4 C5 C10 . . . . 3.54(15) ?
C10 C5 C6 C7 . . . . 0.8(2) ?
C4 C5 C6 C7 . . . . -176.42(15) ?
C5 C6 C7 C8 . . . . 0.8(3) ?
C6 C7 C8 C9 . . . . -1.2(3) ?
C7 C8 C9 C10 . . . . 0.1(2) ?
C8 C9 C10 C5 . . . . 1.5(2) ?
C8 C9 C10 C11 . . . . 179.35(15) ?
C6 C5 C10 C9 . . . . -2.0(2) ?
C4 C5 C10 C9 . . . . 175.78(14) ?
C6 C5 C10 C11 . . . . 179.78(13) ?
C4 C5 C10 C11 . . . . -2.49(16) ?
C4 N1 C11 O4 . . . . -178.01(14) ?
C3 N1 C11 O4 . . . . -3.9(2) ?
C4 N1 C11 C10 . . . . 1.89(15) ?
C3 N1 C11 C10 . . . . 176.00(12) ?
C9 C10 C11 O4 . . . . 2.3(3) ?
C5 C10 C11 O4 . . . . -179.63(16) ?
C9 C10 C11 N1 . . . . -177.61(15) ?
C5 C10 C11 N1 . . . . 0.48(15) ?

loop_
_cod_related_entry_id
_cod_related_entry_database
_cod_related_entry_code
1 ChemSpider 12367
